data_4062940
_journal_name_full Organometallics
_journal_paper_doi 10.1021/om049778+
_journal_year 2004
_chemical_formula_sum 'C33 H57 B10 Cl Li N2 O Si Sm'
_chemical_formula_weight 826.74
_space_group_IT_number 2
_symmetry_cell_setting triclinic
_symmetry_space_group_name_Hall '-P 1'
_symmetry_space_group_name_H-M 'P -1'
_cell_angle_alpha 85.204(6)
_cell_angle_beta 79.460(7)
_cell_angle_gamma 68.979(6)
_cell_formula_units_Z 2
_cell_length_a 9.897(3)
_cell_length_b 11.163(3)
_cell_length_c 23.517(7)
_cell_measurement_temperature 293(2)
_cell_volume 2384(1)
_diffrn_ambient_temperature 293(2)
_exptl_crystal_density_diffrn 1.152
_cod_depositor_comments
;
The following automatic conversions were performed:
'_symmetry_cell_setting' value 'Triclinic' changed to 'triclinic'
according to '/home/saulius/struct/CIF-dictionaries/cif_core.dic'
dictionary named 'cif_core.dic' version 2.4.1 from 2010-06-29.

Automatic conversion script
Id: cif_fix_enum 1527 2010-12-29 10:47:43Z saulius 
;
_cod_database_code 4062940

loop_
_symmetry_equiv_pos_as_xyz
'x, y, z'
'-x, -y, -z'

loop_
_atom_site_label
_atom_site_type_symbol
_atom_site_fract_x
_atom_site_fract_y
_atom_site_fract_z
_atom_site_U_iso_or_equiv
_atom_site_adp_type
_atom_site_occupancy
_atom_site_symmetry_multiplicity
_atom_site_calc_flag
_atom_site_refinement_flags
_atom_site_disorder_assembly
_atom_site_disorder_group
Sm1 Sm -0.35266(8) -0.06385(7) 0.67545(3) 0.0407(3) Uani 1 1 d . B .
Cl1 Cl -0.6038(5) -0.0493(4) 0.75208(19) 0.0661(11) Uani 1 1 d . B .
Si1 Si -0.2554(4) 0.1639(4) 0.54728(19) 0.0518(11) Uani 1 1 d . B .
N1 N -0.3089(13) 0.0267(12) 0.7553(5) 0.049(3) Uani 1 1 d . B .
N2 N -0.3684(13) -0.2926(11) 0.6649(6) 0.060(4) Uani 1 1 d D . .
C1 C -0.5139(16) 0.1600(13) 0.6412(6) 0.045(3) Uani 1 1 d . . .
C2 C -0.4506(16) 0.2432(14) 0.5847(6) 0.046(4) Uani 1 1 d . B .
C3 C -0.1486(18) 0.2731(18) 0.5521(9) 0.076(5) Uani 1 1 d . . .
H3A H -0.0489 0.2336 0.5334 0.114 Uiso 1 1 calc R . .
H3B H -0.1501 0.2869 0.5920 0.114 Uiso 1 1 calc R . .
H3C H -0.1927 0.3539 0.5332 0.114 Uiso 1 1 calc R . .
C4 C -0.260(2) 0.143(2) 0.4690(7) 0.082(6) Uani 1 1 d . . .
H4A H -0.1618 0.1019 0.4492 0.123 Uiso 1 1 calc R . .
H4B H -0.3032 0.2251 0.4513 0.123 Uiso 1 1 calc R . .
H4C H -0.3173 0.0902 0.4668 0.123 Uiso 1 1 calc R . .
C11 C -0.1830(16) 0.0027(13) 0.5826(7) 0.049(4) Uani 1 1 d . . .
C12 C -0.2075(16) -0.1032(15) 0.5644(6) 0.052(4) Uani 1 1 d . B .
H12A H -0.2538 -0.1023 0.5308 0.062 Uiso 1 1 calc R . .
C13 C -0.1410(16) -0.2145(15) 0.5968(6) 0.051(4) Uani 1 1 d . . .
C14 C 0.0347(15) -0.2496(17) 0.6724(8) 0.065(5) Uani 1 1 d . . .
H14A H 0.0586 -0.3379 0.6771 0.078 Uiso 1 1 calc R B .
C15 C 0.0907(17) -0.1853(18) 0.7024(8) 0.068(5) Uani 1 1 d . B .
H15A H 0.1458 -0.2290 0.7307 0.081 Uiso 1 1 calc R . .
C16 C 0.0680(17) -0.0565(19) 0.6922(8) 0.067(5) Uani 1 1 d . . .
H16A H 0.1132 -0.0169 0.7120 0.080 Uiso 1 1 calc R B .
C17 C -0.0171(14) 0.0123(15) 0.6547(7) 0.051(4) Uani 1 1 d . B .
H17A H -0.0301 0.0989 0.6489 0.061 Uiso 1 1 calc R . .
C18 C -0.0875(15) -0.0432(14) 0.6239(7) 0.051(4) Uani 1 1 d . B .
C19 C -0.0637(16) -0.1772(15) 0.6326(7) 0.055(4) Uani 1 1 d . B .
C20 C -0.148(2) -0.3504(16) 0.5897(8) 0.087(6) Uani 1 1 d D B .
H20A H -0.1957 -0.3479 0.5570 0.105 Uiso 1 1 calc R . .
H20B H -0.0485 -0.4118 0.5815 0.105 Uiso 1 1 calc R . .
C21 C -0.230(2) -0.3953(18) 0.6432(9) 0.099(7) Uani 1 1 d D B .
H21A H -0.2502 -0.4694 0.6339 0.118 Uiso 1 1 calc R A 1
H21B H -0.1685 -0.4212 0.6731 0.118 Uiso 1 1 calc R A 1
C22 C -0.375(7) -0.379(5) 0.7142(18) 0.12(2) Uiso 0.50 1 d PD B 1
H22A H -0.3917 -0.4520 0.7024 0.184 Uiso 0.50 1 calc PR B 1
H22B H -0.4538 -0.3349 0.7439 0.184 Uiso 0.50 1 calc PR B 1
H22C H -0.2839 -0.4069 0.7288 0.184 Uiso 0.50 1 calc PR B 1
C22' C -0.444(4) -0.343(3) 0.7168(11) 0.056(9) Uiso 0.50 1 d PD B 2
H22D H -0.4289 -0.4319 0.7112 0.084 Uiso 0.50 1 calc PR B 2
H22E H -0.5475 -0.2946 0.7222 0.084 Uiso 0.50 1 calc PR B 2
H22F H -0.4052 -0.3366 0.7504 0.084 Uiso 0.50 1 calc PR B 2
C23 C -0.454(4) -0.264(4) 0.6174(14) 0.067(11) Uiso 0.50 1 d PD B 1
H23A H -0.4888 -0.3321 0.6143 0.101 Uiso 0.50 1 calc PR B 1
H23B H -0.3921 -0.2549 0.5818 0.101 Uiso 0.50 1 calc PR B 1
H23C H -0.5353 -0.1849 0.6249 0.101 Uiso 0.50 1 calc PR B 1
C23' C -0.503(3) -0.251(3) 0.6368(14) 0.048(9) Uiso 0.50 1 d PD B 2
H23A H -0.5135 -0.3244 0.6224 0.072 Uiso 0.50 1 calc PR B 2
H23B H -0.4937 -0.1922 0.6053 0.072 Uiso 0.50 1 calc PR B 2
H23C H -0.5879 -0.2089 0.6646 0.072 Uiso 0.50 1 calc PR B 2
C31 C -0.2314(15) 0.0009(15) 0.8006(6) 0.049(4) Uani 1 1 d . B .
C32 C -0.2048(18) -0.1127(16) 0.8331(7) 0.059(4) Uani 1 1 d . . .
C33 C -0.130(2) -0.1334(18) 0.8809(7) 0.074(5) Uani 1 1 d . . .
H33A H -0.1099 -0.2110 0.9014 0.088 Uiso 1 1 calc R . .
C34 C -0.088(2) -0.043(2) 0.8965(8) 0.092(7) Uani 1 1 d . . .
H34A H -0.0411 -0.0566 0.9285 0.111 Uiso 1 1 calc R . .
C35 C -0.116(2) 0.0776(19) 0.8638(8) 0.074(5) Uani 1 1 d . . .
H35A H -0.0882 0.1418 0.8757 0.089 Uiso 1 1 calc R . .
C36 C -0.1794(18) 0.0970(15) 0.8170(7) 0.059(4) Uani 1 1 d . . .
C37 C -0.208(2) 0.2205(16) 0.7826(8) 0.069(5) Uani 1 1 d . . .
H37A H -0.2087 0.2034 0.7425 0.083 Uiso 1 1 calc R . .
C38 C -0.087(3) 0.279(2) 0.7832(9) 0.094(7) Uani 1 1 d . . .
H38A H 0.0073 0.2172 0.7691 0.141 Uiso 1 1 calc R . .
H38B H -0.0893 0.3011 0.8220 0.141 Uiso 1 1 calc R . .
H38C H -0.1049 0.3546 0.7588 0.141 Uiso 1 1 calc R . .
C39 C -0.353(2) 0.325(2) 0.8057(10) 0.099(7) Uani 1 1 d . . .
H39A H -0.4323 0.2934 0.8067 0.149 Uiso 1 1 calc R . .
H39B H -0.3678 0.3993 0.7808 0.149 Uiso 1 1 calc R . .
H39C H -0.3511 0.3466 0.8440 0.149 Uiso 1 1 calc R . .
C40 C -0.252(2) -0.2263(16) 0.8191(8) 0.068(5) Uani 1 1 d . . .
H40A H -0.2831 -0.2080 0.7811 0.081 Uiso 1 1 calc R . .
C41 C -0.386(2) -0.229(2) 0.8638(9) 0.095(7) Uani 1 1 d . . .
H41A H -0.4627 -0.1467 0.8641 0.143 Uiso 1 1 calc R . .
H41B H -0.3580 -0.2485 0.9015 0.143 Uiso 1 1 calc R . .
H41C H -0.4197 -0.2936 0.8537 0.143 Uiso 1 1 calc R . .
C42 C -0.121(3) -0.349(2) 0.8148(11) 0.118(9) Uani 1 1 d . . .
H42A H -0.0430 -0.3373 0.7867 0.178 Uiso 1 1 calc R . .
H42B H -0.1476 -0.4166 0.8031 0.178 Uiso 1 1 calc R . .
H42C H -0.0900 -0.3701 0.8518 0.178 Uiso 1 1 calc R . .
C51 C -0.556(2) 0.133(3) 0.9186(8) 0.117(9) Uani 1 1 d D . .
H51A H -0.5127 0.1994 0.9153 0.141 Uiso 0.50 1 calc PR C 1
H51B H -0.4802 0.0506 0.9231 0.141 Uiso 0.50 1 calc PR C 1
H51C H -0.5698 0.2196 0.9289 0.141 Uiso 0.50 1 d PR C 2
H51D H -0.4519 0.0832 0.9133 0.141 Uiso 0.50 1 d PR C 2
C52 C -0.679(3) 0.158(6) 0.9696(14) 0.108(16) Uiso 0.50 1 d PD B 1
H52A H -0.6938 0.2383 0.9867 0.130 Uiso 0.50 1 calc PR B 1
H52B H -0.6508 0.0901 0.9985 0.130 Uiso 0.50 1 calc PR B 1
C52' C -0.649(3) 0.076(4) 0.9629(17) 0.097(14) Uiso 0.50 1 d PD B 2
H52A H -0.6587 0.1023 1.0021 0.116 Uiso 0.50 1 calc PR B 2
H52B H -0.6183 -0.0168 0.9611 0.116 Uiso 0.50 1 calc PR B 2
C53 C -0.822(3) 0.163(3) 0.9533(11) 0.092(13) Uiso 0.50 1 d PD B 1
H53A H -0.8996 0.2457 0.9605 0.110 Uiso 0.50 1 calc PR B 1
H53B H -0.8557 0.0953 0.9723 0.110 Uiso 0.50 1 calc PR B 1
C53' C -0.784(3) 0.148(3) 0.9341(11) 0.38(9) Uiso 0.50 1 d PRD B 2
H53C H -0.8539 0.1044 0.9454 0.452 Uiso 0.50 1 d PR B 2
H53D H -0.8225 0.2299 0.9531 0.452 Uiso 0.50 1 d PR B 2
C54 C -0.764(3) 0.139(4) 0.8885(12) 0.066(9) Uiso 0.50 1 d PD B 1
H54A H -0.7698 0.0583 0.8791 0.079 Uiso 0.50 1 calc PR B 1
H54B H -0.8276 0.2063 0.8667 0.079 Uiso 0.50 1 calc PR B 1
C54' C -0.767(3) 0.213(5) 0.8755(16) 0.13(2) Uiso 0.50 1 d PD B 2
H54C H -0.8192 0.1958 0.8481 0.154 Uiso 0.50 1 calc PR B 2
H54D H -0.7845 0.3042 0.8771 0.154 Uiso 0.50 1 calc PR B 2
B3 B -0.4647(19) 0.2856(14) 0.6547(8) 0.051(5) Uani 1 1 d . B .
H3 H -0.3710 0.2731 0.6765 0.061 Uiso 1 1 calc R . .
B4 B -0.6334(19) 0.2712(18) 0.6892(8) 0.050(4) Uani 1 1 d . B .
H4 H -0.6502 0.2521 0.7361 0.060 Uiso 1 1 calc R . .
B5 B -0.6981(18) 0.1995(17) 0.6407(8) 0.051(4) Uani 1 1 d . B .
H5 H -0.7570 0.1327 0.6551 0.062 Uiso 1 1 calc R . .
B6 B -0.574(2) 0.1761(19) 0.5761(8) 0.055(5) Uani 1 1 d . B .
H6 H -0.5479 0.0935 0.5483 0.066 Uiso 1 1 calc R . .
B7 B -0.5203(18) 0.4041(14) 0.5962(7) 0.046(4) Uani 1 1 d . . .
H7 H -0.4616 0.4711 0.5815 0.055 Uiso 1 1 calc R B .
B8 B -0.6425(19) 0.4245(16) 0.6640(9) 0.057(5) Uani 1 1 d . B .
H8 H -0.6637 0.5036 0.6932 0.069 Uiso 1 1 calc R . .
B9 B -0.783(2) 0.3667(18) 0.6548(9) 0.065(5) Uani 1 1 d . . .
H9 H -0.8956 0.4091 0.6781 0.078 Uiso 1 1 calc R B .
B10 B -0.744(2) 0.306(2) 0.5837(9) 0.067(6) Uani 1 1 d . B .
H10 H -0.8325 0.3087 0.5606 0.081 Uiso 1 1 calc R . .
B11 B -0.586(2) 0.3344(19) 0.5477(8) 0.060(5) Uani 1 1 d . B .
H11 H -0.5701 0.3559 0.5009 0.072 Uiso 1 1 calc R . .
B12 B -0.711(2) 0.4488(18) 0.5961(8) 0.058(5) Uani 1 1 d . B .
H12 H -0.7762 0.5445 0.5812 0.069 Uiso 1 1 calc R . .
O1 O -0.6170(14) 0.1347(15) 0.8695(5) 0.094(4) Uani 1 1 d D B .
Li1 Li -0.514(4) 0.058(4) 0.7975(15) 0.093(11) Uani 1 1 d . . .
H1N H 0.0000 0.0992 0.7306 0.150 Uiso 1 1 d . . .

loop_
_atom_site_aniso_label
_atom_site_aniso_U_11
_atom_site_aniso_U_22
_atom_site_aniso_U_33
_atom_site_aniso_U_23
_atom_site_aniso_U_13
_atom_site_aniso_U_12
Sm1 0.0359(5) 0.0355(5) 0.0555(5) -0.0028(3) -0.0169(3) -0.0133(3)
Cl1 0.062(3) 0.075(3) 0.072(3) 0.004(2) -0.011(2) -0.038(2)
Si1 0.041(2) 0.056(3) 0.059(3) 0.003(2) -0.010(2) -0.019(2)
N1 0.049(7) 0.057(8) 0.054(7) -0.003(6) -0.014(6) -0.029(6)
N2 0.060(8) 0.029(7) 0.107(11) -0.011(7) -0.028(8) -0.025(6)
C1 0.055(9) 0.037(8) 0.054(9) 0.003(7) -0.028(7) -0.022(7)
C2 0.049(9) 0.045(9) 0.050(8) 0.008(7) -0.021(7) -0.019(7)
C3 0.041(10) 0.092(14) 0.110(15) -0.004(11) -0.002(9) -0.047(10)
C4 0.075(13) 0.107(16) 0.067(12) 0.000(11) -0.015(10) -0.033(12)
C11 0.049(9) 0.034(8) 0.065(10) -0.009(7) -0.024(8) -0.007(7)
C12 0.046(9) 0.059(10) 0.047(9) -0.019(8) -0.005(7) -0.011(7)
C13 0.048(9) 0.054(10) 0.052(9) -0.015(8) -0.011(7) -0.014(7)
C14 0.025(8) 0.068(11) 0.091(12) 0.005(10) -0.017(8) 0.000(7)
C15 0.038(9) 0.075(13) 0.087(13) 0.016(10) -0.025(9) -0.012(9)
C16 0.037(9) 0.087(14) 0.078(12) -0.014(10) -0.015(9) -0.019(9)
C17 0.025(8) 0.051(9) 0.083(11) -0.005(8) -0.006(8) -0.022(7)
C18 0.037(8) 0.044(9) 0.069(10) -0.014(7) 0.001(7) -0.015(7)
C19 0.035(8) 0.051(10) 0.071(10) -0.002(8) -0.010(8) -0.005(7)
C20 0.117(17) 0.038(10) 0.096(15) -0.027(10) -0.018(13) -0.009(10)
C21 0.091(17) 0.086(15) 0.129(19) -0.014(14) -0.032(14) -0.035(13)
C31 0.031(8) 0.062(10) 0.054(9) -0.009(8) -0.007(7) -0.013(7)
C32 0.062(11) 0.060(10) 0.062(10) 0.002(8) -0.011(8) -0.031(8)
C33 0.111(15) 0.060(11) 0.061(11) 0.005(9) -0.050(11) -0.027(11)
C34 0.095(16) 0.13(2) 0.064(12) -0.001(13) -0.040(11) -0.048(14)
C35 0.095(14) 0.079(13) 0.073(12) -0.001(10) -0.030(11) -0.052(11)
C36 0.070(11) 0.046(10) 0.068(11) -0.009(8) -0.021(9) -0.022(8)
C37 0.080(13) 0.053(10) 0.084(12) -0.002(9) -0.014(10) -0.033(9)
C38 0.122(18) 0.098(16) 0.097(15) 0.013(13) -0.036(13) -0.076(15)
C39 0.085(16) 0.115(19) 0.110(17) -0.010(14) -0.032(13) -0.040(14)
C40 0.079(13) 0.058(11) 0.076(12) 0.007(9) -0.024(10) -0.032(10)
C41 0.093(16) 0.107(17) 0.111(16) 0.023(14) -0.027(13) -0.066(14)
C42 0.16(3) 0.080(16) 0.113(19) -0.004(14) -0.048(17) -0.022(16)
C51 0.085(17) 0.16(3) 0.086(16) -0.023(16) -0.007(13) -0.019(16)
B3 0.039(10) 0.020(8) 0.083(13) -0.016(8) 0.014(9) -0.005(7)
B4 0.054(11) 0.060(11) 0.048(10) 0.007(9) -0.018(8) -0.030(9)
B5 0.039(10) 0.048(10) 0.069(12) 0.000(9) -0.015(8) -0.015(8)
B6 0.056(11) 0.061(12) 0.057(11) -0.019(9) -0.013(9) -0.025(9)
B7 0.046(10) 0.022(8) 0.056(10) 0.000(7) 0.004(8) -0.003(7)
B8 0.045(10) 0.029(9) 0.090(14) -0.019(9) -0.010(10) 0.000(8)
B9 0.050(12) 0.050(11) 0.080(14) -0.007(10) -0.006(10) -0.001(9)
B10 0.052(12) 0.085(15) 0.069(13) 0.021(11) -0.032(10) -0.023(10)
B11 0.056(12) 0.072(13) 0.054(11) 0.023(10) -0.022(9) -0.024(10)
B12 0.056(12) 0.045(10) 0.062(11) 0.002(9) -0.016(9) -0.004(9)
O1 0.060(8) 0.144(13) 0.071(8) -0.034(8) -0.003(7) -0.025(8)
Li1 0.09(3) 0.13(3) 0.07(2) -0.02(2) -0.014(19) -0.05(2)

loop_
_geom_bond_atom_site_label_1
_geom_bond_atom_site_label_2
_geom_bond_distance
_geom_bond_site_symmetry_2
_geom_bond_publ_flag
Sm1 N1 2.380(12) . ?
Sm1 C1 2.591(14) . ?
Sm1 N2 2.648(11) . ?
Sm1 C13 2.686(14) . ?
Sm1 C19 2.712(14) . ?
Sm1 C11 2.724(16) . ?
Sm1 C12 2.728(14) . ?
Sm1 Cl1 2.752(4) . ?
Sm1 C18 2.762(14) . ?
Sm1 Li1 3.17(3) . ?
Cl1 Li1 2.16(4) . ?
Si1 C11 1.867(15) . ?
Si1 C2 1.890(15) . ?
Si1 C4 1.886(18) . ?
Si1 C3 1.899(15) . ?
N1 C31 1.377(18) . ?
N1 Li1 2.01(4) . ?
N2 C22 1.450(19) . ?
N2 C23 1.468(18) . ?
N2 C21 1.475(16) . ?
N2 C22' 1.493(18) . ?
N2 C23' 1.503(18) . ?
C1 B4 1.71(2) . ?
C1 B5 1.72(2) . ?
C1 B3 1.71(2) . ?
C1 B6 1.72(2) . ?
C1 C2 1.712(19) . ?
C2 B6 1.69(2) . ?
C2 B11 1.70(2) . ?
C2 B7 1.70(2) . ?
C2 B3 1.72(2) . ?
C11 C12 1.40(2) . ?
C11 C18 1.42(2) . ?
C12 C13 1.41(2) . ?
C13 C19 1.41(2) . ?
C13 C20 1.57(2) . ?
C14 C15 1.35(2) . ?
C14 C19 1.46(2) . ?
C15 C16 1.38(2) . ?
C16 C17 1.33(2) . ?
C17 C18 1.40(2) . ?
C18 C19 1.43(2) . ?
C20 C21 1.517(17) . ?
C21 C22 1.97(5) . ?
C31 C32 1.39(2) . ?
C31 C36 1.45(2) . ?
C31 Li1 2.65(4) . ?
C32 C33 1.42(2) . ?
C32 C40 1.58(2) . ?
C33 C34 1.32(3) . ?
C34 C35 1.46(3) . ?
C35 C36 1.33(2) . ?
C36 C37 1.50(2) . ?
C37 C39 1.53(3) . ?
C37 C38 1.56(2) . ?
C40 C42 1.50(3) . ?
C40 C41 1.54(3) . ?
C51 O1 1.392(16) . ?
C51 C52 1.510(19) . ?
C51 C52' 1.518(19) . ?
C52 C53 1.52(2) . ?
C52' C53' 1.53(2) . ?
C53 C54 1.539(19) . ?
C53' C54' 1.52(2) . ?
C54 O1 1.423(18) . ?
C54' O1 1.411(19) . ?
B3 B4 1.77(2) . ?
B3 B7 1.84(2) . ?
B3 B8 1.87(2) . ?
B4 B8 1.74(2) . ?
B4 B5 1.77(2) . ?
B4 B9 1.77(3) . ?
B5 B6 1.74(3) . ?
B5 B10 1.73(3) . ?
B5 B9 1.78(3) . ?
B6 B10 1.78(3) . ?
B6 B11 1.81(3) . ?
B7 B12 1.77(2) . ?
B7 B11 1.76(3) . ?
B7 B8 1.79(2) . ?
B8 B9 1.78(3) . ?
B8 B12 1.81(3) . ?
B9 B10 1.78(3) . ?
B9 B12 1.78(3) . ?
B10 B11 1.76(3) . ?
B10 B12 1.79(3) . ?
B11 B12 1.75(3) . ?
O1 Li1 1.90(4) . ?
